data_7131757
loop_
_publ_author_name
'Hensinger, Magenta J.'
'Closs, Anna C.'
'Trapp, Oliver'
'Ofial, Armin R.'

_publ_section_title
;
 The effect of <i>S</i>-alkylation on organocatalytic enamine activation
 through imidazolidine-4-thiones.
;
_journal_issue 52
_journal_name_full 'Chemical communications (Cambridge, England)'
_journal_page_first 8091
_journal_page_last 8094
_journal_paper_doi 10.1039/d3cc01912h
_journal_volume 59
_journal_year 2023
_chemical_formula_moiety 'C17 H21 N3 S'
_chemical_formula_sum 'C17 H21 N3 S'
_chemical_formula_weight 299.43
_chemical_name_common unknowncrystal
_space_group_crystal_system monoclinic
_space_group_IT_number 14
_space_group_name_Hall '-P 2ybc'
_space_group_name_H-M_alt 'P 1 21/c 1'
_atom_sites_solution_hydrogens geom
_audit_block_code C17H21N3S_av098_ofial
_audit_creation_method 'APEX3 v2018.7-2'
_audit_update_record
;
2023-04-06 deposited with the CCDC.	2023-05-10 downloaded from the CCDC.
;
_cell_angle_alpha 90
_cell_angle_beta 99.7200(10)
_cell_angle_gamma 90
_cell_formula_units_Z 4
_cell_length_a 18.5673(6)
_cell_length_b 5.8814(2)
_cell_length_c 15.1443(6)
_cell_measurement_reflns_used 9875
_cell_measurement_temperature 173.(2)
_cell_measurement_theta_max 27.4914
_cell_measurement_theta_min 2.7291
_cell_volume 1630.04(10)
_computing_cell_refinement 'SAINT V8.38A (Bruker AXS Inc., 2017)'
_computing_data_collection 'APEX3 v2016.5-0, Bruker AXS (2016)'
_computing_data_reduction 'SAINT V8.38A (Bruker AXS Inc., 2017)'
_computing_molecular_graphics 'shelXle (C.B. Huebschle, rev 924)'
_computing_structure_refinement 'SHELXL-2018/3 (Sheldrick, 2018)'
_computing_structure_solution 'SHELXT 2014/5 (Sheldrick, 2014)'
_diffrn_ambient_temperature 173.(2)
_diffrn_detector_area_resol_mean 7.3910
_diffrn_measured_fraction_theta_full 0.998
_diffrn_measured_fraction_theta_max 0.999
_diffrn_measurement_device 'fixed-chi three-circle diffractometer'
_diffrn_measurement_device_type 'Bruker D8 Venture TXS'
_diffrn_measurement_method 'mix of phi and omega scans'
_diffrn_radiation_monochromator 'focusing mirrors'
_diffrn_radiation_type MoK\a
_diffrn_radiation_wavelength 0.71073
_diffrn_reflns_av_R_equivalents 0.0415
_diffrn_reflns_av_unetI/netI 0.0257
_diffrn_reflns_Laue_measured_fraction_full 0.998
_diffrn_reflns_Laue_measured_fraction_max 0.999
_diffrn_reflns_limit_h_max 24
_diffrn_reflns_limit_h_min -24
_diffrn_reflns_limit_k_max 7
_diffrn_reflns_limit_k_min -7
_diffrn_reflns_limit_l_max 19
_diffrn_reflns_limit_l_min -19
_diffrn_reflns_number 27725
_diffrn_reflns_point_group_measured_fraction_full 0.998
_diffrn_reflns_point_group_measured_fraction_max 0.999
_diffrn_reflns_theta_full 25.242
_diffrn_reflns_theta_max 27.482
_diffrn_reflns_theta_min 3.117
_diffrn_source 'rotating anode (TXS)'
_diffrn_source_current 50
_diffrn_source_power 2.5
_diffrn_source_type 'Bruker TXS'
_diffrn_source_voltage 50
_exptl_absorpt_coefficient_mu 0.196
_exptl_absorpt_correction_T_max 0.99
_exptl_absorpt_correction_T_min 0.95
_exptl_absorpt_correction_type multi-scan
_exptl_absorpt_process_details
;
SADABS-2016/2 - Bruker AXS area detector scaling and absorption correction
;
_exptl_crystal_colour colourless
_exptl_crystal_density_diffrn 1.220
_exptl_crystal_density_method 'not measured'
_exptl_crystal_description platelet
_exptl_crystal_F_000 640
_exptl_crystal_size_max 0.150
_exptl_crystal_size_mid 0.130
_exptl_crystal_size_min 0.040
_refine_diff_density_max 0.276
_refine_diff_density_min -0.217
_refine_diff_density_rms 0.041
_refine_ls_extinction_method none
_refine_ls_goodness_of_fit_ref 1.104
_refine_ls_hydrogen_treatment constr
_refine_ls_matrix_type full
_refine_ls_number_parameters 194
_refine_ls_number_reflns 3740
_refine_ls_number_restraints 0
_refine_ls_restrained_S_all 1.104
_refine_ls_R_factor_all 0.0419
_refine_ls_R_factor_gt 0.0359
_refine_ls_shift/su_max 0.001
_refine_ls_shift/su_mean 0.000
_refine_ls_structure_factor_coef Fsqd
_refine_ls_weighting_details 'w=1/[\s^2^(Fo^2^)+(0.0347P)^2^+0.7093P] where P=(Fo^2^+2Fc^2^)/3'
_refine_ls_weighting_scheme calc
_refine_ls_wR_factor_gt 0.0892
_refine_ls_wR_factor_ref 0.0924
_reflns_Friedel_coverage 0.000
_reflns_number_gt 3312
_reflns_number_total 3740
_reflns_threshold_expression 'I > 2\s(I)'
_cod_data_source_file d3cc01912h2.cif
_cod_data_source_block av098
_cod_depositor_comments
;
The following automatic conversions were performed:

data item '_exptl_absorpt_correction_type' value 'Multi-Scan' was
changed to 'multi-scan' in accordance with the
/home/data/users/saulius/crontab/automatic-downloads/rss-feeds/RSC/lib/dictionaries/cif_core.dic
dictionary named 'cif_core.dic' version 2.4.2 last updated on
2011-04-26.

Automatic conversion script
Id: cif_fix_values 8170 2020-07-09 18:12:32Z antanas 
;
_cod_database_code 7131757
_shelx_estimated_absorpt_t_min 0.971
_shelx_estimated_absorpt_t_max 0.992
_shelx_space_group_comment
;
The symmetry employed for this shelxl refinement is uniquely defined
by the following loop, which should always be used as a source of
symmetry information in preference to the above space-group names.
They are only intended as comments.
;

loop_
_space_group_symop_operation_xyz
'x, y, z'
'-x, y+1/2, -z+1/2'
'-x, -y, -z'
'x, -y-1/2, z-1/2'

loop_
_atom_site_label
_atom_site_type_symbol
_atom_site_fract_x
_atom_site_fract_y
_atom_site_fract_z
_atom_site_U_iso_or_equiv
_atom_site_adp_type
_atom_site_occupancy
_atom_site_site_symmetry_order
_atom_site_calc_flag
_atom_site_refinement_flags_posn
_atom_site_refinement_flags_adp
_atom_site_refinement_flags_occupancy
_atom_site_disorder_assembly
_atom_site_disorder_group
C1 C 0.03487(8) 0.0884(3) 0.65177(10) 0.0331(3) Uani 1 1 d . . . . .
C2 C 0.05962(8) -0.1412(3) 0.63556(10) 0.0303(3) Uani 1 1 d . . . . .
H2A H 0.043277 -0.182001 0.571906 0.036 Uiso 1 1 calc R U . . .
H2AB H 0.037630 -0.250829 0.672910 0.036 Uiso 1 1 calc R U . . .
C3 C 0.18011(7) 0.0024(2) 0.57245(8) 0.0217(3) Uani 1 1 d . . . . .
C4 C 0.25849(7) 0.0779(2) 0.57424(8) 0.0207(3) Uani 1 1 d . . . . .
C5 C 0.16964(7) 0.2046(2) 0.44617(9) 0.0224(3) Uani 1 1 d . . . . .
C6 C 0.30398(7) 0.3070(2) 0.45875(9) 0.0227(3) Uani 1 1 d . . . . .
H6 H 0.351215 0.274933 0.491386 0.027 Uiso 1 1 calc R U . . .
C7 C 0.30215(7) 0.4586(2) 0.39209(9) 0.0242(3) Uani 1 1 d . . . . .
H7 H 0.256296 0.493158 0.356432 0.029 Uiso 1 1 calc R U . . .
C8 C 0.36742(7) 0.5733(2) 0.37174(8) 0.0231(3) Uani 1 1 d . . . . .
C9 C 0.43779(7) 0.4824(3) 0.39295(9) 0.0273(3) Uani 1 1 d . . . . .
H9 H 0.444450 0.337231 0.420661 0.033 Uiso 1 1 calc R U . . .
C10 C 0.49801(8) 0.6006(3) 0.37418(10) 0.0333(3) Uani 1 1 d . . . . .
H10 H 0.545382 0.536108 0.389552 0.040 Uiso 1 1 calc R U . . .
C11 C 0.48985(8) 0.8113(3) 0.33334(10) 0.0344(3) Uani 1 1 d . . . . .
H11 H 0.531253 0.891648 0.320523 0.041 Uiso 1 1 calc R U . . .
C12 C 0.42062(9) 0.9037(3) 0.31135(10) 0.0336(3) Uani 1 1 d . . . . .
H12 H 0.414424 1.048238 0.283113 0.040 Uiso 1 1 calc R U . . .
C13 C 0.36025(8) 0.7865(3) 0.33026(9) 0.0287(3) Uani 1 1 d . . . . .
H13 H 0.313087 0.852377 0.314749 0.034 Uiso 1 1 calc R U . . .
C14 C 0.28254(8) 0.2439(2) 0.65152(9) 0.0276(3) Uani 1 1 d . . . . .
H14A H 0.329660 0.311336 0.645193 0.041 Uiso 1 1 calc R U . . .
H14B H 0.287438 0.162164 0.708614 0.041 Uiso 1 1 calc R U . . .
H14C H 0.245903 0.364333 0.650187 0.041 Uiso 1 1 calc R U . . .
C15 C 0.31109(8) -0.1232(2) 0.57827(10) 0.0296(3) Uani 1 1 d . . . . .
H15A H 0.359282 -0.068702 0.569575 0.044 Uiso 1 1 calc R U . . .
H15B H 0.292477 -0.232294 0.530985 0.044 Uiso 1 1 calc R U . . .
H15C H 0.315244 -0.197516 0.636827 0.044 Uiso 1 1 calc R U . . .
C16 C 0.15689(8) 0.0989(3) 0.35264(9) 0.0313(3) Uani 1 1 d . . . . .
H16A H 0.174328 -0.058668 0.356377 0.047 Uiso 1 1 calc R U . . .
H16B H 0.183602 0.186025 0.313456 0.047 Uiso 1 1 calc R U . . .
H16C H 0.104554 0.101453 0.328131 0.047 Uiso 1 1 calc R U . . .
C17 C 0.13749(8) 0.4432(3) 0.44685(11) 0.0340(3) Uani 1 1 d . . . . .
H17A H 0.150259 0.508499 0.506995 0.051 Uiso 1 1 calc R U . . .
H17B H 0.084210 0.435202 0.430189 0.051 Uiso 1 1 calc R U . . .
H17C H 0.157365 0.539105 0.403816 0.051 Uiso 1 1 calc R U . . .
N1 N 0.01703(8) 0.2686(3) 0.66648(11) 0.0476(4) Uani 1 1 d . . . . .
N2 N 0.13320(6) 0.06403(19) 0.50611(7) 0.0235(2) Uani 1 1 d . . . . .
N3 N 0.24774(6) 0.1917(2) 0.48658(7) 0.0237(2) Uani 1 1 d . . . . .
S1 S 0.15850(2) -0.15927(6) 0.66218(2) 0.02729(10) Uani 1 1 d . . . . .

loop_
_atom_site_aniso_label
_atom_site_aniso_U_11
_atom_site_aniso_U_22
_atom_site_aniso_U_33
_atom_site_aniso_U_23
_atom_site_aniso_U_13
_atom_site_aniso_U_12
C1 0.0253(7) 0.0424(9) 0.0319(8) -0.0006(7) 0.0060(6) -0.0023(6)
C2 0.0282(7) 0.0320(7) 0.0332(8) 0.0017(6) 0.0120(6) -0.0083(6)
C3 0.0257(6) 0.0197(6) 0.0214(6) -0.0011(5) 0.0086(5) -0.0024(5)
C4 0.0215(6) 0.0219(6) 0.0188(6) 0.0022(5) 0.0041(5) -0.0015(5)
C5 0.0200(6) 0.0252(6) 0.0219(6) 0.0028(5) 0.0031(5) -0.0041(5)
C6 0.0204(6) 0.0271(7) 0.0211(6) -0.0026(5) 0.0049(5) -0.0039(5)
C7 0.0221(6) 0.0282(7) 0.0224(6) -0.0003(5) 0.0041(5) -0.0035(5)
C8 0.0266(6) 0.0265(7) 0.0169(6) -0.0031(5) 0.0061(5) -0.0057(5)
C9 0.0290(7) 0.0294(7) 0.0246(7) 0.0019(6) 0.0074(5) -0.0012(6)
C10 0.0253(7) 0.0454(9) 0.0295(7) 0.0014(7) 0.0054(6) -0.0036(6)
C11 0.0316(7) 0.0430(9) 0.0293(7) 0.0010(6) 0.0073(6) -0.0143(7)
C12 0.0406(8) 0.0303(8) 0.0302(7) 0.0048(6) 0.0068(6) -0.0093(6)
C13 0.0293(7) 0.0304(7) 0.0264(7) 0.0030(6) 0.0050(5) -0.0024(6)
C14 0.0328(7) 0.0277(7) 0.0222(6) -0.0022(6) 0.0044(5) -0.0058(6)
C15 0.0279(7) 0.0275(7) 0.0343(8) 0.0023(6) 0.0074(6) 0.0033(6)
C16 0.0317(7) 0.0400(8) 0.0216(7) -0.0015(6) 0.0026(5) -0.0118(6)
C17 0.0287(7) 0.0283(7) 0.0461(9) 0.0070(7) 0.0099(6) 0.0021(6)
N1 0.0379(8) 0.0488(9) 0.0545(9) -0.0070(7) 0.0033(7) 0.0078(7)
N2 0.0234(5) 0.0253(6) 0.0226(5) 0.0008(5) 0.0062(4) -0.0048(5)
N3 0.0189(5) 0.0311(6) 0.0209(5) 0.0062(5) 0.0026(4) -0.0036(4)
S1 0.02950(18) 0.02814(19) 0.02604(18) 0.00628(14) 0.00992(13) -0.00131(14)

loop_
_atom_type_symbol
_atom_type_description
_atom_type_scat_dispersion_real
_atom_type_scat_dispersion_imag
_atom_type_scat_source
C C 0.0033 0.0016 'International Tables Vol C Tables 4.2.6.8 and 6.1.1.4'
H H 0.0000 0.0000 'International Tables Vol C Tables 4.2.6.8 and 6.1.1.4'
N N 0.0061 0.0033 'International Tables Vol C Tables 4.2.6.8 and 6.1.1.4'
S S 0.1246 0.1234 'International Tables Vol C Tables 4.2.6.8 and 6.1.1.4'

loop_
_geom_angle_atom_site_label_1
_geom_angle_atom_site_label_2
_geom_angle_atom_site_label_3
_geom_angle
_geom_angle_site_symmetry_1
_geom_angle_site_symmetry_3
_geom_angle_publ_flag
N1 C1 C2 178.08(18) . . ?
C1 C2 S1 110.60(10) . . ?
C1 C2 H2A 109.5 . . ?
S1 C2 H2A 109.5 . . ?
C1 C2 H2AB 109.5 . . ?
S1 C2 H2AB 109.5 . . ?
H2A C2 H2AB 108.1 . . ?
N2 C3 C4 117.36(11) . . ?
N2 C3 S1 123.46(10) . . ?
C4 C3 S1 119.17(9) . . ?
N3 C4 C3 97.67(9) . . ?
N3 C4 C15 112.13(11) . . ?
C3 C4 C15 112.26(11) . . ?
N3 C4 C14 112.18(11) . . ?
C3 C4 C14 110.80(11) . . ?
C15 C4 C14 111.15(11) . . ?
N2 C5 N3 103.67(10) . . ?
N2 C5 C17 106.92(11) . . ?
N3 C5 C17 113.72(11) . . ?
N2 C5 C16 109.09(11) . . ?
N3 C5 C16 110.52(11) . . ?
C17 C5 C16 112.40(12) . . ?
C7 C6 N3 129.49(12) . . ?
C7 C6 H6 115.3 . . ?
N3 C6 H6 115.3 . . ?
C6 C7 C8 123.18(12) . . ?
C6 C7 H7 118.4 . . ?
C8 C7 H7 118.4 . . ?
C9 C8 C13 117.42(12) . . ?
C9 C8 C7 123.36(13) . . ?
C13 C8 C7 119.22(12) . . ?
C10 C9 C8 121.05(14) . . ?
C10 C9 H9 119.5 . . ?
C8 C9 H9 119.5 . . ?
C11 C10 C9 120.68(14) . . ?
C11 C10 H10 119.7 . . ?
C9 C10 H10 119.7 . . ?
C10 C11 C12 119.16(14) . . ?
C10 C11 H11 120.4 . . ?
C12 C11 H11 120.4 . . ?
C11 C12 C13 120.40(14) . . ?
C11 C12 H12 119.8 . . ?
C13 C12 H12 119.8 . . ?
C12 C13 C8 121.29(14) . . ?
C12 C13 H13 119.4 . . ?
C8 C13 H13 119.4 . . ?
C4 C14 H14A 109.5 . . ?
C4 C14 H14B 109.5 . . ?
H14A C14 H14B 109.5 . . ?
C4 C14 H14C 109.5 . . ?
H14A C14 H14C 109.5 . . ?
H14B C14 H14C 109.5 . . ?
C4 C15 H15A 109.5 . . ?
C4 C15 H15B 109.5 . . ?
H15A C15 H15B 109.5 . . ?
C4 C15 H15C 109.5 . . ?
H15A C15 H15C 109.5 . . ?
H15B C15 H15C 109.5 . . ?
C5 C16 H16A 109.5 . . ?
C5 C16 H16B 109.5 . . ?
H16A C16 H16B 109.5 . . ?
C5 C16 H16C 109.5 . . ?
H16A C16 H16C 109.5 . . ?
H16B C16 H16C 109.5 . . ?
C5 C17 H17A 109.5 . . ?
C5 C17 H17B 109.5 . . ?
H17A C17 H17B 109.5 . . ?
C5 C17 H17C 109.5 . . ?
H17A C17 H17C 109.5 . . ?
H17B C17 H17C 109.5 . . ?
C3 N2 C5 108.87(11) . . ?
C6 N3 C4 120.59(10) . . ?
C6 N3 C5 126.36(11) . . ?
C4 N3 C5 111.82(10) . . ?
C3 S1 C2 98.68(6) . . ?

loop_
_geom_bond_atom_site_label_1
_geom_bond_atom_site_label_2
_geom_bond_distance
_geom_bond_site_symmetry_2
_geom_bond_publ_flag
C1 N1 1.144(2) . ?
C1 C2 1.460(2) . ?
C2 S1 1.8151(15) . ?
C2 H2A 0.9900 . ?
C2 H2AB 0.9900 . ?
C3 N2 1.2664(17) . ?
C3 C4 1.5174(17) . ?
C3 S1 1.7595(13) . ?
C4 N3 1.4699(16) . ?
C4 C15 1.5285(19) . ?
C4 C14 1.5314(18) . ?
C5 N2 1.4741(16) . ?
C5 N3 1.4776(16) . ?
C5 C17 1.525(2) . ?
C5 C16 1.5284(19) . ?
C6 C7 1.3433(19) . ?
C6 N3 1.3698(16) . ?
C6 H6 0.9500 . ?
C7 C8 1.4645(18) . ?
C7 H7 0.9500 . ?
C8 C9 1.3982(19) . ?
C8 C13 1.399(2) . ?
C9 C10 1.386(2) . ?
C9 H9 0.9500 . ?
C10 C11 1.382(2) . ?
C10 H10 0.9500 . ?
C11 C12 1.383(2) . ?
C11 H11 0.9500 . ?
C12 C13 1.386(2) . ?
C12 H12 0.9500 . ?
C13 H13 0.9500 . ?
C14 H14A 0.9800 . ?
C14 H14B 0.9800 . ?
C14 H14C 0.9800 . ?
C15 H15A 0.9800 . ?
C15 H15B 0.9800 . ?
C15 H15C 0.9800 . ?
C16 H16A 0.9800 . ?
C16 H16B 0.9800 . ?
C16 H16C 0.9800 . ?
C17 H17A 0.9800 . ?
C17 H17B 0.9800 . ?
C17 H17C 0.9800 . ?

loop_
_geom_torsion_atom_site_label_1
_geom_torsion_atom_site_label_2
_geom_torsion_atom_site_label_3
_geom_torsion_atom_site_label_4
_geom_torsion
_geom_torsion_site_symmetry_1
_geom_torsion_site_symmetry_2
_geom_torsion_site_symmetry_3
_geom_torsion_site_symmetry_4
_geom_torsion_publ_flag
N2 C3 C4 N3 -3.64(15) . . . . ?
S1 C3 C4 N3 177.60(9) . . . . ?
N2 C3 C4 C15 -121.40(13) . . . . ?
S1 C3 C4 C15 59.83(14) . . . . ?
N2 C3 C4 C14 113.67(13) . . . . ?
S1 C3 C4 C14 -65.10(13) . . . . ?
N3 C6 C7 C8 178.29(13) . . . . ?
C6 C7 C8 C9 25.4(2) . . . . ?
C6 C7 C8 C13 -153.57(14) . . . . ?
C13 C8 C9 C10 0.6(2) . . . . ?
C7 C8 C9 C10 -178.38(13) . . . . ?
C8 C9 C10 C11 -0.5(2) . . . . ?
C9 C10 C11 C12 0.1(2) . . . . ?
C10 C11 C12 C13 0.2(2) . . . . ?
C11 C12 C13 C8 0.0(2) . . . . ?
C9 C8 C13 C12 -0.3(2) . . . . ?
C7 C8 C13 C12 178.67(13) . . . . ?
C4 C3 N2 C5 -1.22(16) . . . . ?
S1 C3 N2 C5 177.49(9) . . . . ?
N3 C5 N2 C3 5.55(14) . . . . ?
C17 C5 N2 C3 -114.90(12) . . . . ?
C16 C5 N2 C3 123.32(12) . . . . ?
C7 C6 N3 C4 -164.38(14) . . . . ?
C7 C6 N3 C5 1.9(2) . . . . ?
C3 C4 N3 C6 175.14(12) . . . . ?
C15 C4 N3 C6 -67.00(16) . . . . ?
C14 C4 N3 C6 58.91(16) . . . . ?
C3 C4 N3 C5 7.05(13) . . . . ?
C15 C4 N3 C5 124.91(12) . . . . ?
C14 C4 N3 C5 -109.18(12) . . . . ?
N2 C5 N3 C6 -175.40(12) . . . . ?
C17 C5 N3 C6 -59.68(18) . . . . ?
C16 C5 N3 C6 67.83(17) . . . . ?
N2 C5 N3 C4 -8.15(14) . . . . ?
C17 C5 N3 C4 107.58(13) . . . . ?
C16 C5 N3 C4 -124.92(12) . . . . ?
N2 C3 S1 C2 -10.66(13) . . . . ?
C4 C3 S1 C2 168.03(10) . . . . ?
C1 C2 S1 C3 -70.84(11) . . . . ?
